data_7204832
loop_
_publ_author_name
'Clarke, Rachael'
'Latham, Kay'
'Rix, Colin'
'Hobday, Malcolm'
'White, Jonathan'

_publ_section_title
;
 Supramolecular bidentate amine derivatives of copper(ii)
 organophosphonates
;
_journal_issue 10
_journal_name_full CrystEngComm
_journal_page_first 42
_journal_paper_doi 10.1039/b400064a
_journal_volume 6
_journal_year 2004
_chemical_formula_moiety 'C36 H42 Cu N4 O13 P2'
_chemical_formula_sum 'C36 H42 Cu N4 O13 P2'
_chemical_formula_weight 864.22
_chemical_melting_point 'decomposes greater than 373K'
_chemical_name_common
;
bis(phenanthroline)phenylphosphonic acid copper(ii) phenylphosphonate
;
_chemical_name_systematic
;
bis(phenanthroline)phenylphosphonic acid copper(II) phenylphosphonate
;
_space_group_IT_number 2
_symmetry_cell_setting triclinic
_symmetry_space_group_name_Hall '-P 1'
_symmetry_space_group_name_H-M 'P -1'
_atom_sites_solution_hydrogens geom
_atom_sites_solution_primary direct
_atom_sites_solution_secondary difmap
_audit_creation_method SHELXL-97
_cell_angle_alpha 84.15(2)
_cell_angle_beta 74.79(2)
_cell_angle_gamma 77.36(2)
_cell_formula_units_Z 2
_cell_length_a 10.891(3)
_cell_length_b 13.357(3)
_cell_length_c 14.642(3)
_cell_measurement_temperature 293(2)
_cell_volume 2003.3(9)
_computing_cell_refinement 'CAD-4 Software 5.0 (Enraf-Nonius, 1989)'
_computing_data_collection 'CAD-4 Software 5.0 (Enraf-Nonius, 1989)'
_computing_data_reduction 'PROCESS_DATA (Gable et al., 1994)'
_computing_molecular_graphics 'ZORTEP (Zsolnai, 1994)'
_computing_structure_refinement 'SHELXL-97 (Sheldrick, 1997)'
_computing_structure_solution 'SHELXS-97 (Sheldrick, 1990)'
_diffrn_ambient_temperature 293(2)
_diffrn_measured_fraction_theta_full 0.965
_diffrn_measured_fraction_theta_max 0.965
_diffrn_measurement_device_type 'Enraf-Nonius CAD-4 diffractometer'
_diffrn_measurement_method \q2\q
_diffrn_radiation_monochromator graphite
_diffrn_radiation_source 'fine-focus sealed tube'
_diffrn_radiation_type CuK\a
_diffrn_radiation_wavelength 1.54180
_diffrn_reflns_av_R_equivalents 0.0508
_diffrn_reflns_av_sigmaI/netI 0.0237
_diffrn_reflns_limit_h_max 13
_diffrn_reflns_limit_h_min 0
_diffrn_reflns_limit_k_max 16
_diffrn_reflns_limit_k_min -16
_diffrn_reflns_limit_l_max 17
_diffrn_reflns_limit_l_min -17
_diffrn_reflns_number 8392
_diffrn_reflns_theta_full 74.95
_diffrn_reflns_theta_max 74.95
_diffrn_reflns_theta_min 3.39
_exptl_absorpt_coefficient_mu 2.110
_exptl_absorpt_correction_T_max 0.694
_exptl_absorpt_correction_T_min 0.376
_exptl_absorpt_correction_type analytical
_exptl_absorpt_process_details
;
'(see. N.W. Alcock (1970). Cryst. Computing, p271)'
;
_exptl_crystal_colour blue
_exptl_crystal_density_diffrn 1.433
_exptl_crystal_density_method 'not measured'
_exptl_crystal_description blocky
_exptl_crystal_F_000 898
_exptl_crystal_size_max 0.64
_exptl_crystal_size_mid 0.56
_exptl_crystal_size_min 0.2
_refine_diff_density_max 0.622
_refine_diff_density_min -1.777
_refine_diff_density_rms 0.098
_refine_ls_extinction_coef 0.0010(3)
_refine_ls_extinction_expression Fc^*^=kFc[1+0.001xFc^2^\l^3^/sin(2\q)]^-1/4^
_refine_ls_extinction_method SHELXL
_refine_ls_goodness_of_fit_ref 1.054
_refine_ls_hydrogen_treatment mixed
_refine_ls_matrix_type full
_refine_ls_number_parameters 652
_refine_ls_number_reflns 7966
_refine_ls_number_restraints 0
_refine_ls_restrained_S_all 1.054
_refine_ls_R_factor_all 0.0646
_refine_ls_R_factor_gt 0.0581
_refine_ls_shift/su_max 0.080
_refine_ls_shift/su_mean 0.002
_refine_ls_structure_factor_coef Fsqd
_refine_ls_weighting_details 'calc w=1/[\s^2^(Fo^2^)+(0.1079P)^2^+1.7396P] where P=(Fo^2^+2Fc^2^)/3'
_refine_ls_weighting_scheme calc
_refine_ls_wR_factor_gt 0.1521
_refine_ls_wR_factor_ref 0.1594
_reflns_number_gt 7021
_reflns_number_total 7966
_reflns_threshold_expression >2sigma(I)
_cod_data_source_file b400064a.txt
_cod_data_source_block jmwkl2
_cod_depositor_comments
;
The following automatic conversions were performed:
'_exptl_absorpt_correction_type' value 'Analytical' changed to
'analytical' according to
'/home/saulius/struct/CIF-dictionaries/cif_core.dic' dictionary named
'cif_core.dic' version 2.4.1 from 2010-06-29.

Automatic conversion script
Id: cif_fix_enum 1527 2010-12-29 10:47:43Z saulius 
;
_cod_original_cell_volume 2003.3(8)
_cod_original_sg_symbol_H-M P-1
_cod_database_code 7204832

loop_
_symmetry_equiv_pos_as_xyz
'x, y, z'
'-x, -y, -z'

loop_
_atom_site_label
_atom_site_type_symbol
_atom_site_fract_x
_atom_site_fract_y
_atom_site_fract_z
_atom_site_U_iso_or_equiv
_atom_site_adp_type
_atom_site_occupancy
_atom_site_symmetry_multiplicity
_atom_site_calc_flag
_atom_site_refinement_flags
_atom_site_disorder_assembly
_atom_site_disorder_group
Cu1 Cu 0.03787(3) 1.07601(3) 0.23303(3) 0.02206(14) Uani 1 1 d . . .
P1 P 0.30244(7) 1.15631(5) 0.17892(5) 0.02300(17) Uani 1 1 d . . .
P2 P 0.62891(6) 0.66981(5) 0.07424(5) 0.02038(17) Uani 1 1 d . . .
N1 N 0.1170(2) 0.93072(17) 0.26298(17) 0.0251(5) Uani 1 1 d . . .
N2 N -0.0831(2) 1.05241(16) 0.37466(16) 0.0206(4) Uani 1 1 d . . .
N3 N -0.0685(2) 1.03476(17) 0.15125(16) 0.0217(4) Uani 1 1 d . . .
N4 N -0.0614(2) 1.21523(17) 0.20711(17) 0.0249(5) Uani 1 1 d . . .
O1 O 0.18284(19) 1.12774(17) 0.24794(15) 0.0320(5) Uani 1 1 d . . .
O2 O 0.2886(2) 1.27392(15) 0.17343(14) 0.0298(4) Uani 1 1 d . . .
O3 O 0.3316(3) 1.11483(16) 0.08180(16) 0.0338(5) Uani 1 1 d . . .
O4 O 0.56708(19) 0.78603(15) 0.06789(15) 0.0286(4) Uani 1 1 d . . .
H4A H 0.6149 0.8152 0.0259 0.043 Uiso 1 1 calc R . .
O5 O 0.54315(18) 0.61461(15) 0.15062(14) 0.0275(4) Uani 1 1 d . . .
O6 O 0.6600(2) 0.62363(15) -0.02267(14) 0.0315(4) Uani 1 1 d . . .
O7 O 0.3331(2) 0.54632(19) 0.12538(19) 0.0381(5) Uani 1 1 d . . .
O8 O 0.5188(3) 0.5818(2) 0.3415(2) 0.0501(7) Uani 1 1 d . . .
O9 O 0.3996(3) 1.4163(2) 0.3986(2) 0.0588(7) Uani 1 1 d . . .
O10 O 0.2252(3) 1.4396(3) 0.2841(2) 0.0492(6) Uani 1 1 d . . .
O11 O -0.2739(4) 1.5053(4) 0.4233(3) 0.0601(17) Uani 0.783(11) 1 d P . .
O11' O -0.2623(11) 1.5911(14) 0.4163(9) 0.052(5) Uani 0.217(11) 1 d P . .
O12 O -0.3877(4) 1.3248(3) 0.4845(3) 0.0830(11) Uani 1 1 d . . .
O13 O 0.0166(3) 0.5106(3) 0.5872(3) 0.0625(9) Uani 1 1 d . . .
C2 C 0.2243(3) 0.8746(3) 0.2104(2) 0.0339(7) Uani 1 1 d . . .
C3 C 0.2706(3) 0.7726(3) 0.2349(3) 0.0422(8) Uani 1 1 d . . .
C4 C 0.2039(3) 0.7274(2) 0.3152(3) 0.0405(8) Uani 1 1 d . . .
C5 C 0.0912(3) 0.7848(2) 0.3731(2) 0.0316(6) Uani 1 1 d . . .
C6 C 0.0167(4) 0.7447(2) 0.4614(3) 0.0414(8) Uani 1 1 d . . .
C7 C -0.0842(4) 0.8053(3) 0.5162(3) 0.0389(7) Uani 1 1 d . . .
C8 C -0.1225(3) 0.9120(2) 0.4906(2) 0.0274(6) Uani 1 1 d . . .
C9 C -0.2236(3) 0.9808(3) 0.5476(2) 0.0347(7) Uani 1 1 d . . .
C10 C -0.2505(3) 1.0816(3) 0.5179(2) 0.0320(6) Uani 1 1 d . . .
C11 C -0.1777(3) 1.1151(2) 0.4306(2) 0.0254(5) Uani 1 1 d . . .
C12 C -0.0549(2) 0.9519(2) 0.40408(19) 0.0223(5) Uani 1 1 d . . .
C13 C 0.0530(3) 0.88741(19) 0.3447(2) 0.0238(5) Uani 1 1 d . . .
C14 C -0.0668(3) 0.9441(2) 0.1212(2) 0.0275(6) Uani 1 1 d . . .
C15 C -0.1521(3) 0.9306(2) 0.0681(2) 0.0327(6) Uani 1 1 d . . .
C16 C -0.2416(3) 1.0131(3) 0.0474(2) 0.0329(6) Uani 1 1 d . . .
C17 C -0.2455(3) 1.1102(2) 0.0778(2) 0.0274(6) Uani 1 1 d . . .
C18 C -0.3351(3) 1.2015(3) 0.0600(2) 0.0346(7) Uani 1 1 d . . .
C19 C -0.3352(3) 1.2922(3) 0.0923(2) 0.0353(7) Uani 1 1 d . . .
C20 C -0.2436(3) 1.3020(2) 0.1437(2) 0.0294(6) Uani 1 1 d . . .
C21 C -0.2345(3) 1.3948(2) 0.1767(3) 0.0384(7) Uani 1 1 d . . .
C22 C -0.1385(4) 1.3957(2) 0.2209(3) 0.0403(8) Uani 1 1 d . . .
C23 C -0.0529(3) 1.3042(2) 0.2361(2) 0.0339(7) Uani 1 1 d . . .
C24 C -0.1540(3) 1.2138(2) 0.16133(19) 0.0231(5) Uani 1 1 d . . .
C25 C -0.1560(2) 1.1172(2) 0.12951(18) 0.0212(5) Uani 1 1 d . . .
C26 C 0.4325(2) 1.1028(2) 0.23509(19) 0.0233(5) Uani 1 1 d . . .
C27 C 0.4656(3) 1.1602(2) 0.2950(2) 0.0321(6) Uani 1 1 d . . .
C28 C 0.5535(3) 1.1148(3) 0.3478(3) 0.0448(9) Uani 1 1 d . . .
C29 C 0.6104(4) 1.0118(3) 0.3393(3) 0.0464(9) Uani 1 1 d . . .
C30 C 0.5800(3) 0.9547(3) 0.2789(3) 0.0401(8) Uani 1 1 d . . .
C31 C 0.4917(3) 0.9994(2) 0.2258(2) 0.0296(6) Uani 1 1 d . . .
C32 C 0.7805(3) 0.66150(19) 0.10558(19) 0.0227(5) Uani 1 1 d . . .
C33 C 0.7787(3) 0.6844(2) 0.1967(2) 0.0272(6) Uani 1 1 d . . .
C34 C 0.8932(3) 0.6795(2) 0.2237(3) 0.0376(7) Uani 1 1 d . . .
C35 C 1.0110(3) 0.6493(3) 0.1592(3) 0.0435(8) Uani 1 1 d . . .
C36 C 1.0150(3) 0.6253(3) 0.0697(3) 0.0463(9) Uani 1 1 d . . .
C37 C 0.9004(3) 0.6311(2) 0.0417(2) 0.0339(7) Uani 1 1 d . . .
H2 H 0.272(3) 0.901(2) 0.154(2) 0.016(7) Uiso 1 1 d . . .
H3 H 0.345(4) 0.739(3) 0.193(3) 0.052(12) Uiso 1 1 d . . .
H4 H 0.236(4) 0.662(3) 0.330(3) 0.052(12) Uiso 1 1 d . . .
H6 H 0.044(4) 0.678(3) 0.483(3) 0.052(12) Uiso 1 1 d . . .
H7 H -0.135(4) 0.783(3) 0.576(3) 0.049(11) Uiso 1 1 d . . .
H7A H 0.344(5) 0.503(4) 0.087(3) 0.056(13) Uiso 1 1 d . . .
H7B H 0.392(5) 0.562(3) 0.129(3) 0.046(12) Uiso 1 1 d . . .
H9 H -0.267(4) 0.955(3) 0.605(3) 0.041(10) Uiso 1 1 d . . .
H10 H -0.316(4) 1.132(3) 0.553(3) 0.036(9) Uiso 1 1 d . . .
H10A H 0.240(5) 1.384(4) 0.261(4) 0.061(15) Uiso 1 1 d . . .
H10B H 0.259(6) 1.484(5) 0.237(4) 0.086(18) Uiso 1 1 d . . .
H11 H -0.198(3) 1.183(3) 0.412(2) 0.024(8) Uiso 1 1 d . . .
H14 H -0.004(3) 0.886(3) 0.132(2) 0.028(8) Uiso 1 1 d . . .
H15 H -0.145(4) 0.861(3) 0.044(3) 0.049(11) Uiso 1 1 d . . .
H16 H -0.302(4) 1.006(3) 0.013(3) 0.044(11) Uiso 1 1 d . . .
H18 H -0.397(4) 1.196(3) 0.026(3) 0.039(10) Uiso 1 1 d . . .
H19 H -0.392(4) 1.353(3) 0.082(3) 0.039(10) Uiso 1 1 d . . .
H21 H -0.298(5) 1.454(4) 0.170(3) 0.059(13) Uiso 1 1 d . . .
H22 H -0.127(4) 1.455(3) 0.242(3) 0.046(11) Uiso 1 1 d . . .
H23 H 0.010(3) 1.300(2) 0.270(2) 0.023(8) Uiso 1 1 d . . .
H27 H 0.422(4) 1.232(3) 0.302(3) 0.039(10) Uiso 1 1 d . . .
H28 H 0.574(5) 1.153(3) 0.387(3) 0.057(13) Uiso 1 1 d . . .
H29 H 0.662(5) 0.970(4) 0.384(4) 0.076(16) Uiso 1 1 d . . .
H30 H 0.624(5) 0.886(4) 0.271(3) 0.059(13) Uiso 1 1 d . . .
H31 H 0.472(4) 0.958(3) 0.184(3) 0.035(9) Uiso 1 1 d . . .
H33 H 0.701(4) 0.706(3) 0.240(3) 0.035(9) Uiso 1 1 d . . .
H34 H 0.883(4) 0.698(3) 0.293(3) 0.042(10) Uiso 1 1 d . . .
H35 H 1.090(5) 0.648(3) 0.178(3) 0.061(13) Uiso 1 1 d . . .
H36 H 1.091(5) 0.606(3) 0.029(3) 0.054(12) Uiso 1 1 d . . .
H37 H 0.903(4) 0.615(3) -0.022(3) 0.043(10) Uiso 1 1 d . . .
H8A H 0.530(6) 0.570(4) 0.294(4) 0.074(19) Uiso 1 1 d . . .
H3A H 0.406(9) 1.092(7) 0.061(7) 0.18(4) Uiso 1 1 d . . .
H13A H -0.033(5) 0.519(4) 0.620(4) 0.052(16) Uiso 1 1 d . . .
H9A H 0.331(7) 1.408(5) 0.373(5) 0.10(2) Uiso 1 1 d . . .

loop_
_atom_site_aniso_label
_atom_site_aniso_U_11
_atom_site_aniso_U_22
_atom_site_aniso_U_33
_atom_site_aniso_U_23
_atom_site_aniso_U_13
_atom_site_aniso_U_12
Cu1 0.0182(2) 0.0222(2) 0.0276(2) 0.00139(15) -0.00964(15) -0.00427(14)
P1 0.0263(3) 0.0240(3) 0.0228(4) 0.0043(2) -0.0110(3) -0.0102(3)
P2 0.0220(3) 0.0198(3) 0.0206(3) 0.0021(2) -0.0088(2) -0.0042(2)
N1 0.0187(10) 0.0259(11) 0.0313(13) -0.0044(9) -0.0093(9) -0.0002(8)
N2 0.0171(9) 0.0223(10) 0.0241(12) 0.0007(8) -0.0095(8) -0.0031(8)
N3 0.0208(10) 0.0236(10) 0.0221(11) 0.0005(8) -0.0064(8) -0.0069(8)
N4 0.0263(11) 0.0234(11) 0.0285(12) 0.0013(9) -0.0127(9) -0.0065(9)
O1 0.0267(10) 0.0442(12) 0.0293(11) 0.0105(9) -0.0132(8) -0.0142(9)
O2 0.0415(11) 0.0253(10) 0.0244(10) 0.0009(7) -0.0101(8) -0.0090(8)
O3 0.0526(14) 0.0257(10) 0.0306(11) -0.0001(8) -0.0175(10) -0.0151(9)
O4 0.0284(10) 0.0229(9) 0.0346(11) 0.0012(8) -0.0123(8) -0.0008(7)
O5 0.0227(9) 0.0319(10) 0.0295(11) 0.0064(8) -0.0098(8) -0.0083(8)
O6 0.0458(12) 0.0279(10) 0.0249(10) -0.0007(8) -0.0118(9) -0.0127(9)
O7 0.0297(11) 0.0374(12) 0.0488(15) -0.0109(10) -0.0059(10) -0.0111(10)
O8 0.0448(14) 0.075(2) 0.0304(14) 0.0075(13) -0.0108(11) -0.0147(13)
O9 0.0628(19) 0.0678(19) 0.0492(17) -0.0060(14) -0.0179(14) -0.0141(15)
O10 0.0544(16) 0.0553(16) 0.0372(14) -0.0109(12) -0.0027(12) -0.0162(13)
O11 0.043(2) 0.097(4) 0.039(2) -0.0070(19) -0.0098(15) -0.011(2)
O11' 0.034(6) 0.086(13) 0.036(7) -0.004(6) -0.010(5) -0.010(6)
O12 0.082(2) 0.072(2) 0.083(3) -0.0157(19) -0.025(2) 0.0202(19)
O13 0.0438(17) 0.074(2) 0.059(2) -0.0015(16) 0.0010(15) -0.0065(15)
C2 0.0234(13) 0.0388(16) 0.0385(18) -0.0087(13) -0.0076(12) -0.0009(12)
C3 0.0280(15) 0.0371(17) 0.060(2) -0.0184(16) -0.0158(15) 0.0094(13)
C4 0.0456(18) 0.0222(14) 0.059(2) -0.0086(14) -0.0310(17) 0.0059(13)
C5 0.0372(15) 0.0214(13) 0.0439(18) -0.0009(11) -0.0262(13) -0.0027(11)
C6 0.060(2) 0.0246(14) 0.051(2) 0.0118(13) -0.0339(17) -0.0133(14)
C7 0.0513(19) 0.0359(17) 0.0366(18) 0.0154(13) -0.0209(15) -0.0197(15)
C8 0.0304(14) 0.0330(14) 0.0254(14) 0.0067(11) -0.0151(11) -0.0142(11)
C9 0.0305(15) 0.0513(19) 0.0256(16) 0.0028(13) -0.0084(12) -0.0155(13)
C10 0.0231(13) 0.0467(17) 0.0270(15) -0.0074(12) -0.0084(11) -0.0036(12)
C11 0.0207(12) 0.0280(14) 0.0289(15) -0.0032(11) -0.0108(10) -0.0013(10)
C12 0.0194(11) 0.0247(12) 0.0264(14) 0.0010(10) -0.0125(10) -0.0047(9)
C13 0.0252(12) 0.0204(12) 0.0308(15) -0.0002(10) -0.0163(11) -0.0044(10)
C14 0.0305(14) 0.0257(13) 0.0267(14) -0.0026(10) -0.0053(11) -0.0079(11)
C15 0.0397(16) 0.0344(15) 0.0295(16) -0.0042(12) -0.0077(12) -0.0186(13)
C16 0.0364(16) 0.0450(17) 0.0256(15) 0.0004(12) -0.0136(12) -0.0196(13)
C17 0.0256(13) 0.0374(15) 0.0229(14) 0.0050(11) -0.0088(10) -0.0136(11)
C18 0.0288(14) 0.0483(18) 0.0321(16) 0.0096(13) -0.0180(12) -0.0115(13)
C19 0.0277(14) 0.0383(16) 0.0394(18) 0.0132(13) -0.0160(13) -0.0029(12)
C20 0.0299(14) 0.0251(13) 0.0330(16) 0.0086(11) -0.0118(12) -0.0044(11)
C21 0.0417(17) 0.0233(14) 0.049(2) 0.0048(13) -0.0162(15) -0.0009(12)
C22 0.052(2) 0.0209(14) 0.052(2) -0.0022(13) -0.0199(16) -0.0063(13)
C23 0.0426(17) 0.0246(14) 0.0415(18) 0.0008(12) -0.0195(14) -0.0113(12)
C24 0.0231(12) 0.0239(12) 0.0224(13) 0.0045(9) -0.0076(10) -0.0055(10)
C25 0.0198(11) 0.0251(12) 0.0200(13) 0.0030(9) -0.0066(9) -0.0071(9)
C26 0.0194(11) 0.0279(13) 0.0233(13) 0.0007(10) -0.0053(10) -0.0073(10)
C27 0.0289(14) 0.0316(15) 0.0401(17) -0.0064(12) -0.0149(12) -0.0052(11)
C28 0.0374(17) 0.0467(19) 0.060(2) -0.0173(17) -0.0309(17) 0.0006(14)
C29 0.0386(18) 0.0467(19) 0.061(2) -0.0063(16) -0.0331(17) 0.0028(15)
C30 0.0297(15) 0.0310(16) 0.061(2) -0.0071(14) -0.0197(15) 0.0036(12)
C31 0.0242(13) 0.0308(14) 0.0350(16) -0.0087(12) -0.0076(11) -0.0042(11)
C32 0.0236(12) 0.0186(11) 0.0250(13) 0.0029(9) -0.0060(10) -0.0041(9)
C33 0.0262(13) 0.0228(13) 0.0341(16) -0.0003(11) -0.0115(12) -0.0038(10)
C34 0.0415(17) 0.0315(15) 0.051(2) 0.0033(13) -0.0298(15) -0.0109(13)
C35 0.0293(15) 0.0390(17) 0.070(3) 0.0086(16) -0.0269(16) -0.0114(13)
C36 0.0198(14) 0.0477(19) 0.065(3) 0.0049(17) -0.0030(15) -0.0060(13)
C37 0.0261(14) 0.0366(16) 0.0349(17) 0.0006(12) -0.0013(12) -0.0060(12)

loop_
_atom_type_symbol
_atom_type_description
_atom_type_scat_dispersion_real
_atom_type_scat_dispersion_imag
_atom_type_scat_source
C C 0.0181 0.0091 'International Tables Vol C Tables 4.2.6.8 and 6.1.1.4'
H H 0.0000 0.0000 'International Tables Vol C Tables 4.2.6.8 and 6.1.1.4'
N N 0.0311 0.0180 'International Tables Vol C Tables 4.2.6.8 and 6.1.1.4'
O O 0.0492 0.0322 'International Tables Vol C Tables 4.2.6.8 and 6.1.1.4'
P P 0.2955 0.4335 'International Tables Vol C Tables 4.2.6.8 and 6.1.1.4'
Cu Cu -1.9646 0.5888 'International Tables Vol C Tables 4.2.6.8 and 6.1.1.4'

loop_
_geom_angle_atom_site_label_1
_geom_angle_atom_site_label_2
_geom_angle_atom_site_label_3
_geom_angle
_geom_angle_site_symmetry_1
_geom_angle_site_symmetry_3
_geom_angle_publ_flag
O1 Cu1 N4 93.43(9) . . ?
O1 Cu1 N1 93.08(9) . . ?
N4 Cu1 N1 173.07(9) . . ?
O1 Cu1 N3 152.08(9) . . ?
N4 Cu1 N3 81.71(9) . . ?
N1 Cu1 N3 93.59(9) . . ?
O1 Cu1 N2 107.05(9) . . ?
N4 Cu1 N2 96.13(9) . . ?
N1 Cu1 N2 79.69(9) . . ?
N3 Cu1 N2 100.81(8) . . ?
O3 P1 O1 114.15(13) . . ?
O3 P1 O2 111.44(12) . . ?
O1 P1 O2 109.11(13) . . ?
O3 P1 C26 110.42(14) . . ?
O1 P1 C26 104.10(12) . . ?
O2 P1 C26 107.16(12) . . ?
O5 P2 O6 112.89(12) . . ?
O5 P2 O4 110.55(12) . . ?
O6 P2 O4 110.26(12) . . ?
O5 P2 C32 108.65(12) . . ?
O6 P2 C32 107.72(13) . . ?
O4 P2 C32 106.51(11) . . ?
C2 N1 C13 118.8(3) . . ?
C2 N1 Cu1 125.9(2) . . ?
C13 N1 Cu1 115.31(17) . . ?
C11 N2 C12 118.3(2) . . ?
C11 N2 Cu1 131.94(19) . . ?
C12 N2 Cu1 109.68(17) . . ?
C14 N3 C25 118.3(2) . . ?
C14 N3 Cu1 130.8(2) . . ?
C25 N3 Cu1 110.81(17) . . ?
C23 N4 C24 119.0(2) . . ?
C23 N4 Cu1 127.5(2) . . ?
C24 N4 Cu1 113.30(18) . . ?
P1 O1 Cu1 133.68(14) . . ?
P1 O3 H3A 114(7) . . ?
P2 O4 H4A 109.5 . . ?
H7A O7 H7B 116(5) . . ?
H10A O10 H10B 106(5) . . ?
N1 C2 C3 122.2(3) . . ?
N1 C2 H2 122.2(19) . . ?
C3 C2 H2 115.6(19) . . ?
C4 C3 C2 119.2(3) . . ?
C4 C3 H3 124(3) . . ?
C2 C3 H3 116(3) . . ?
C3 C4 C5 120.1(3) . . ?
C3 C4 H4 118(3) . . ?
C5 C4 H4 122(3) . . ?
C13 C5 C4 117.1(3) . . ?
C13 C5 C6 118.8(3) . . ?
C4 C5 C6 124.1(3) . . ?
C7 C6 C5 121.0(3) . . ?
C7 C6 H6 119(3) . . ?
C5 C6 H6 120(3) . . ?
C6 C7 C8 121.4(3) . . ?
C6 C7 H7 124(3) . . ?
C8 C7 H7 114(3) . . ?
C12 C8 C9 117.2(3) . . ?
C12 C8 C7 118.8(3) . . ?
C9 C8 C7 124.0(3) . . ?
C10 C9 C8 119.6(3) . . ?
C10 C9 H9 123(2) . . ?
C8 C9 H9 118(2) . . ?
C9 C10 C11 119.5(3) . . ?
C9 C10 H10 124(2) . . ?
C11 C10 H10 117(2) . . ?
N2 C11 C10 122.6(3) . . ?
N2 C11 H11 119(2) . . ?
C10 C11 H11 118(2) . . ?
N2 C12 C8 122.9(2) . . ?
N2 C12 C13 116.9(2) . . ?
C8 C12 C13 120.1(2) . . ?
N1 C13 C5 122.5(3) . . ?
N1 C13 C12 117.6(2) . . ?
C5 C13 C12 119.9(3) . . ?
N3 C14 C15 122.3(3) . . ?
N3 C14 H14 120(2) . . ?
C15 C14 H14 117(2) . . ?
C16 C15 C14 119.4(3) . . ?
C16 C15 H15 121(2) . . ?
C14 C15 H15 120(2) . . ?
C15 C16 C17 119.7(3) . . ?
C15 C16 H16 122(2) . . ?
C17 C16 H16 119(2) . . ?
C16 C17 C25 117.3(3) . . ?
C16 C17 C18 124.2(3) . . ?
C25 C17 C18 118.5(3) . . ?
C19 C18 C17 121.3(3) . . ?
C19 C18 H18 121(2) . . ?
C17 C18 H18 118(2) . . ?
C18 C19 C20 121.3(3) . . ?
C18 C19 H19 124(2) . . ?
C20 C19 H19 115(2) . . ?
C24 C20 C21 116.9(3) . . ?
C24 C20 C19 118.4(3) . . ?
C21 C20 C19 124.6(3) . . ?
C22 C21 C20 119.4(3) . . ?
C22 C21 H21 122(3) . . ?
C20 C21 H21 119(3) . . ?
C21 C22 C23 120.2(3) . . ?
C21 C22 H22 123(3) . . ?
C23 C22 H22 117(3) . . ?
N4 C23 C22 121.3(3) . . ?
N4 C23 H23 115(2) . . ?
C22 C23 H23 123(2) . . ?
N4 C24 C20 123.1(3) . . ?
N4 C24 C25 116.6(2) . . ?
C20 C24 C25 120.4(3) . . ?
N3 C25 C17 122.9(2) . . ?
N3 C25 C24 117.1(2) . . ?
C17 C25 C24 120.0(2) . . ?
C27 C26 C31 119.4(3) . . ?
C27 C26 P1 120.6(2) . . ?
C31 C26 P1 119.6(2) . . ?
C26 C27 C28 120.4(3) . . ?
C26 C27 H27 119(2) . . ?
C28 C27 H27 121(2) . . ?
C29 C28 C27 119.8(3) . . ?
C29 C28 H28 120(3) . . ?
C27 C28 H28 120(3) . . ?
C30 C29 C28 120.1(3) . . ?
C30 C29 H29 115(3) . . ?
C28 C29 H29 124(3) . . ?
C29 C30 C31 120.5(3) . . ?
C29 C30 H30 119(3) . . ?
C31 C30 H30 121(3) . . ?
C30 C31 C26 119.7(3) . . ?
C30 C31 H31 119(2) . . ?
C26 C31 H31 121(2) . . ?
C33 C32 C37 118.6(3) . . ?
C33 C32 P2 119.3(2) . . ?
C37 C32 P2 122.0(2) . . ?
C34 C33 C32 121.2(3) . . ?
C34 C33 H33 119(2) . . ?
C32 C33 H33 120(2) . . ?
C35 C34 C33 119.2(3) . . ?
C35 C34 H34 125(2) . . ?
C33 C34 H34 116(2) . . ?
C36 C35 C34 120.5(3) . . ?
C36 C35 H35 121(3) . . ?
C34 C35 H35 118(3) . . ?
C35 C36 C37 120.6(3) . . ?
C35 C36 H36 120(3) . . ?
C37 C36 H36 119(3) . . ?
C32 C37 C36 119.8(3) . . ?
C32 C37 H37 120(2) . . ?
C36 C37 H37 121(2) . . ?

loop_
_geom_bond_atom_site_label_1
_geom_bond_atom_site_label_2
_geom_bond_distance
_geom_bond_site_symmetry_2
_geom_bond_publ_flag
Cu1 O1 1.925(2) . ?
Cu1 N4 1.990(2) . ?
Cu1 N1 1.998(2) . ?
Cu1 N3 2.054(2) . ?
Cu1 N2 2.179(2) . ?
P1 O3 1.509(2) . ?
P1 O1 1.520(2) . ?
P1 O2 1.541(2) . ?
P1 C26 1.801(3) . ?
P2 O5 1.501(2) . ?
P2 O6 1.531(2) . ?
P2 O4 1.555(2) . ?
P2 C32 1.804(3) . ?
N1 C2 1.335(4) . ?
N1 C13 1.360(4) . ?
N2 C11 1.325(3) . ?
N2 C12 1.361(3) . ?
N3 C14 1.326(3) . ?
N3 C25 1.361(3) . ?
N4 C23 1.332(4) . ?
N4 C24 1.354(3) . ?
O3 H3A 0.79(10) . ?
O4 H4A 0.8200 . ?
O7 H7A 0.81(5) . ?
O7 H7B 0.73(5) . ?
O8 H8A 0.70(6) . ?
O9 H9A 0.95(7) . ?
O10 H10A 0.82(5) . ?
O10 H10B 0.92(6) . ?
O11 O11' 1.172(17) . ?
O13 H13A 0.62(5) . ?
C2 C3 1.391(5) . ?
C2 H2 0.93(3) . ?
C3 C4 1.368(6) . ?
C3 H3 0.93(5) . ?
C4 C5 1.410(5) . ?
C4 H4 0.90(4) . ?
C5 C13 1.397(4) . ?
C5 C6 1.454(5) . ?
C6 C7 1.337(6) . ?
C6 H6 0.93(4) . ?
C7 C8 1.435(4) . ?
C7 H7 0.96(4) . ?
C8 C12 1.405(4) . ?
C8 C9 1.409(5) . ?
C9 C10 1.365(5) . ?
C9 H9 0.92(4) . ?
C10 C11 1.403(4) . ?
C10 H10 0.95(4) . ?
C11 H11 0.92(3) . ?
C12 C13 1.433(4) . ?
C14 C15 1.407(4) . ?
C14 H14 0.94(4) . ?
C15 C16 1.368(5) . ?
C15 H15 1.01(4) . ?
C16 C17 1.401(4) . ?
C16 H16 0.95(4) . ?
C17 C25 1.406(4) . ?
C17 C18 1.434(4) . ?
C18 C19 1.345(5) . ?
C18 H18 0.95(4) . ?
C19 C20 1.431(4) . ?
C19 H19 0.94(4) . ?
C20 C24 1.406(4) . ?
C20 C21 1.407(4) . ?
C21 C22 1.369(5) . ?
C21 H21 0.95(5) . ?
C22 C23 1.403(4) . ?
C22 H22 0.93(4) . ?
C23 H23 0.93(3) . ?
C24 C25 1.421(4) . ?
C26 C27 1.383(4) . ?
C26 C31 1.393(4) . ?
C27 C28 1.386(4) . ?
C27 H27 0.98(4) . ?
C28 C29 1.383(5) . ?
C28 H28 0.90(5) . ?
C29 C30 1.370(5) . ?
C29 H29 1.02(5) . ?
C30 C31 1.391(4) . ?
C30 H30 0.94(5) . ?
C31 H31 0.96(4) . ?
C32 C33 1.393(4) . ?
C32 C37 1.396(4) . ?
C33 C34 1.390(4) . ?
C33 H33 0.92(4) . ?
C34 C35 1.384(5) . ?
C34 H34 1.04(4) . ?
C35 C36 1.367(6) . ?
C35 H35 0.97(5) . ?
C36 C37 1.397(5) . ?
C36 H36 0.88(5) . ?
C37 H37 0.97(4) . ?

loop_
_geom_torsion_atom_site_label_1
_geom_torsion_atom_site_label_2
_geom_torsion_atom_site_label_3
_geom_torsion_atom_site_label_4
_geom_torsion
_geom_torsion_site_symmetry_1
_geom_torsion_site_symmetry_2
_geom_torsion_site_symmetry_3
_geom_torsion_site_symmetry_4
_geom_torsion_publ_flag
O1 Cu1 N1 C2 -66.3(2) . . . . ?
N4 Cu1 N1 C2 133.6(8) . . . . ?
N3 Cu1 N1 C2 86.5(2) . . . . ?
N2 Cu1 N1 C2 -173.1(3) . . . . ?
O1 Cu1 N1 C13 113.86(19) . . . . ?
N4 Cu1 N1 C13 -46.2(9) . . . . ?
N3 Cu1 N1 C13 -93.26(19) . . . . ?
N2 Cu1 N1 C13 7.08(18) . . . . ?
O1 Cu1 N2 C11 86.2(2) . . . . ?
N4 Cu1 N2 C11 -9.3(2) . . . . ?
N1 Cu1 N2 C11 176.3(2) . . . . ?
N3 Cu1 N2 C11 -92.0(2) . . . . ?
O1 Cu1 N2 C12 -97.60(17) . . . . ?
N4 Cu1 N2 C12 166.90(17) . . . . ?
N1 Cu1 N2 C12 -7.52(16) . . . . ?
N3 Cu1 N2 C12 84.21(17) . . . . ?
O1 Cu1 N3 C14 95.5(3) . . . . ?
N4 Cu1 N3 C14 177.1(3) . . . . ?
N1 Cu1 N3 C14 -8.0(3) . . . . ?
N2 Cu1 N3 C14 -88.2(2) . . . . ?
O1 Cu1 N3 C25 -86.9(3) . . . . ?
N4 Cu1 N3 C25 -5.30(17) . . . . ?
N1 Cu1 N3 C25 169.58(18) . . . . ?
N2 Cu1 N3 C25 89.40(18) . . . . ?
O1 Cu1 N4 C23 -26.7(3) . . . . ?
N1 Cu1 N4 C23 133.4(8) . . . . ?
N3 Cu1 N4 C23 -179.0(3) . . . . ?
N2 Cu1 N4 C23 80.9(3) . . . . ?
O1 Cu1 N4 C24 159.13(19) . . . . ?
N1 Cu1 N4 C24 -40.8(9) . . . . ?
N3 Cu1 N4 C24 6.78(19) . . . . ?
N2 Cu1 N4 C24 -93.30(19) . . . . ?
O3 P1 O1 Cu1 -16.2(2) . . . . ?
O2 P1 O1 Cu1 109.17(19) . . . . ?
C26 P1 O1 Cu1 -136.70(18) . . . . ?
N4 Cu1 O1 P1 -84.7(2) . . . . ?
N1 Cu1 O1 P1 97.65(19) . . . . ?
N3 Cu1 O1 P1 -6.0(3) . . . . ?
N2 Cu1 O1 P1 177.81(17) . . . . ?
C13 N1 C2 C3 1.9(4) . . . . ?
Cu1 N1 C2 C3 -177.9(2) . . . . ?
N1 C2 C3 C4 0.6(5) . . . . ?
C2 C3 C4 C5 -1.4(5) . . . . ?
C3 C4 C5 C13 -0.2(4) . . . . ?
C3 C4 C5 C6 -177.6(3) . . . . ?
C13 C5 C6 C7 -2.1(5) . . . . ?
C4 C5 C6 C7 175.4(3) . . . . ?
C5 C6 C7 C8 -0.4(5) . . . . ?
C6 C7 C8 C12 2.6(5) . . . . ?
C6 C7 C8 C9 -176.7(3) . . . . ?
C12 C8 C9 C10 -0.8(4) . . . . ?
C7 C8 C9 C10 178.4(3) . . . . ?
C8 C9 C10 C11 0.5(4) . . . . ?
C12 N2 C11 C10 -0.9(4) . . . . ?
Cu1 N2 C11 C10 175.09(19) . . . . ?
C9 C10 C11 N2 0.4(4) . . . . ?
C11 N2 C12 C8 0.5(4) . . . . ?
Cu1 N2 C12 C8 -176.30(19) . . . . ?
C11 N2 C12 C13 -176.3(2) . . . . ?
Cu1 N2 C12 C13 6.9(3) . . . . ?
C9 C8 C12 N2 0.3(4) . . . . ?
C7 C8 C12 N2 -179.0(3) . . . . ?
C9 C8 C12 C13 177.1(3) . . . . ?
C7 C8 C12 C13 -2.3(4) . . . . ?
C2 N1 C13 C5 -3.6(4) . . . . ?
Cu1 N1 C13 C5 176.2(2) . . . . ?
C2 N1 C13 C12 174.5(2) . . . . ?
Cu1 N1 C13 C12 -5.7(3) . . . . ?
C4 C5 C13 N1 2.7(4) . . . . ?
C6 C5 C13 N1 -179.7(3) . . . . ?
C4 C5 C13 C12 -175.3(3) . . . . ?
C6 C5 C13 C12 2.3(4) . . . . ?
N2 C12 C13 N1 -1.4(3) . . . . ?
C8 C12 C13 N1 -178.3(2) . . . . ?
N2 C12 C13 C5 176.8(2) . . . . ?
C8 C12 C13 C5 -0.1(4) . . . . ?
C25 N3 C14 C15 0.0(4) . . . . ?
Cu1 N3 C14 C15 177.4(2) . . . . ?
N3 C14 C15 C16 -1.0(4) . . . . ?
C14 C15 C16 C17 1.2(4) . . . . ?
C15 C16 C17 C25 -0.4(4) . . . . ?
C15 C16 C17 C18 180.0(3) . . . . ?
C16 C17 C18 C19 179.0(3) . . . . ?
C25 C17 C18 C19 -0.6(4) . . . . ?
C17 C18 C19 C20 1.8(5) . . . . ?
C18 C19 C20 C24 -1.1(5) . . . . ?
C18 C19 C20 C21 177.5(3) . . . . ?
C24 C20 C21 C22 2.0(5) . . . . ?
C19 C20 C21 C22 -176.7(3) . . . . ?
C20 C21 C22 C23 -2.2(5) . . . . ?
C24 N4 C23 C22 0.7(5) . . . . ?
Cu1 N4 C23 C22 -173.2(3) . . . . ?
C21 C22 C23 N4 0.9(5) . . . . ?
C23 N4 C24 C20 -0.9(4) . . . . ?
Cu1 N4 C24 C20 173.9(2) . . . . ?
C23 N4 C24 C25 178.1(3) . . . . ?
Cu1 N4 C24 C25 -7.1(3) . . . . ?
C21 C20 C24 N4 -0.5(4) . . . . ?
C19 C20 C24 N4 178.3(3) . . . . ?
C21 C20 C24 C25 -179.4(3) . . . . ?
C19 C20 C24 C25 -0.7(4) . . . . ?
C14 N3 C25 C17 0.8(4) . . . . ?
Cu1 N3 C25 C17 -177.1(2) . . . . ?
C14 N3 C25 C24 -179.0(2) . . . . ?
Cu1 N3 C25 C24 3.1(3) . . . . ?
C16 C17 C25 N3 -0.6(4) . . . . ?
C18 C17 C25 N3 179.0(3) . . . . ?
C16 C17 C25 C24 179.2(3) . . . . ?
C18 C17 C25 C24 -1.2(4) . . . . ?
N4 C24 C25 N3 2.6(4) . . . . ?
C20 C24 C25 N3 -178.4(2) . . . . ?
N4 C24 C25 C17 -177.2(2) . . . . ?
C20 C24 C25 C17 1.8(4) . . . . ?
O3 P1 C26 C27 146.3(2) . . . . ?
O1 P1 C26 C27 -90.7(3) . . . . ?
O2 P1 C26 C27 24.8(3) . . . . ?
O3 P1 C26 C31 -40.2(3) . . . . ?
O1 P1 C26 C31 82.8(2) . . . . ?
O2 P1 C26 C31 -161.7(2) . . . . ?
C31 C26 C27 C28 -2.1(5) . . . . ?
P1 C26 C27 C28 171.4(3) . . . . ?
C26 C27 C28 C29 1.1(6) . . . . ?
C27 C28 C29 C30 0.0(6) . . . . ?
C28 C29 C30 C31 -0.2(6) . . . . ?
C29 C30 C31 C26 -0.8(5) . . . . ?
C27 C26 C31 C30 2.0(4) . . . . ?
P1 C26 C31 C30 -171.6(2) . . . . ?
O5 P2 C32 C33 -48.0(2) . . . . ?
O6 P2 C32 C33 -170.6(2) . . . . ?
O4 P2 C32 C33 71.1(2) . . . . ?
O5 P2 C32 C37 130.9(2) . . . . ?
O6 P2 C32 C37 8.3(3) . . . . ?
O4 P2 C32 C37 -110.0(2) . . . . ?
C37 C32 C33 C34 1.3(4) . . . . ?
P2 C32 C33 C34 -179.7(2) . . . . ?
C32 C33 C34 C35 -1.2(4) . . . . ?
C33 C34 C35 C36 0.4(5) . . . . ?
C34 C35 C36 C37 0.3(5) . . . . ?
C33 C32 C37 C36 -0.6(4) . . . . ?
P2 C32 C37 C36 -179.6(2) . . . . ?
C35 C36 C37 C32 -0.2(5) . . . . ?
